data_4022564
loop_
_publ_author_name
'Bao-Qing Ma'
'Yuegang Zhang'
'Philip Coppens'

_publ_section_title
;
 Multiple Conformations of Benzil in Resorcinarene-Based
 Supramolecular Host Matrixes
;
_journal_name_full 'Journal of Organic Chemistry'
_journal_page_first 9467
_journal_page_last 9472
_journal_paper_doi 10.1021/jo035169k
_journal_volume 68
_journal_year 2003
_chemical_formula_sum 'C74 H70 N4 O10'
_chemical_formula_weight 1175.34
_chemical_name_systematic
; 
 ? 
;
_space_group_IT_number 14
_symmetry_cell_setting monoclinic
_symmetry_space_group_name_Hall '-P 2yn'
_symmetry_space_group_name_H-M 'P 1 21/n 1'
_atom_sites_solution_hydrogens geom
_atom_sites_solution_primary direct
_atom_sites_solution_secondary difmap
_audit_creation_method SHELXL-97
_cell_angle_alpha 90.00
_cell_angle_beta 92.134(4)
_cell_angle_gamma 90.00
_cell_formula_units_Z 4
_cell_length_a 13.9383(15)
_cell_length_b 14.2150(13)
_cell_length_c 30.064(3)
_cell_measurement_temperature 90(1)
_cell_volume 5952.5(11)
_computing_cell_refinement SMART
_computing_data_collection SMART
_computing_data_reduction SAINT
_computing_molecular_graphics XP
_computing_publication_material XCIF
_computing_structure_refinement 'SHELXL-97 (Sheldrick, 1997)'
_computing_structure_solution 'SHELXS-97 (Sheldrick, 1990)'
_diffrn_ambient_temperature 90(1)
_diffrn_measured_fraction_theta_full 0.894
_diffrn_measured_fraction_theta_max 0.894
_diffrn_measurement_device_type 'SMART CCD 1000'
_diffrn_radiation_monochromator graphite
_diffrn_radiation_source 'fine-focus sealed tube'
_diffrn_radiation_type MoK\a
_diffrn_radiation_wavelength 0.71073
_diffrn_reflns_av_R_equivalents 0.1736
_diffrn_reflns_av_sigmaI/netI 0.2682
_diffrn_reflns_limit_h_max 20
_diffrn_reflns_limit_h_min -20
_diffrn_reflns_limit_k_max 19
_diffrn_reflns_limit_k_min -19
_diffrn_reflns_limit_l_max 43
_diffrn_reflns_limit_l_min -43
_diffrn_reflns_number 77921
_diffrn_reflns_theta_full 30.95
_diffrn_reflns_theta_max 30.95
_diffrn_reflns_theta_min 1.36
_exptl_absorpt_coefficient_mu 0.087
_exptl_crystal_colour yellow
_exptl_crystal_density_diffrn 1.312
_exptl_crystal_density_method 'not measured'
_exptl_crystal_description block
_exptl_crystal_F_000 2488
_exptl_crystal_size_max 0.18
_exptl_crystal_size_mid 0.14
_exptl_crystal_size_min 0.08
_refine_diff_density_max 0.768
_refine_diff_density_min -0.800
_refine_diff_density_rms 0.087
_refine_ls_extinction_coef 0.0132(9)
_refine_ls_extinction_expression Fc^*^=kFc[1+0.001xFc^2^\l^3^/sin(2\q)]^-1/4^
_refine_ls_extinction_method SHELXL
_refine_ls_goodness_of_fit_ref 0.846
_refine_ls_hydrogen_treatment mixed
_refine_ls_matrix_type full
_refine_ls_number_parameters 1042
_refine_ls_number_reflns 16889
_refine_ls_number_restraints 0
_refine_ls_restrained_S_all 0.846
_refine_ls_R_factor_all 0.2797
_refine_ls_R_factor_gt 0.0802
_refine_ls_shift/su_max 0.003
_refine_ls_shift/su_mean 0.000
_refine_ls_structure_factor_coef Fsqd
_refine_ls_weighting_details 'calc w=1/[\s^2^(Fo^2^)+(0.1151P)^2^+0.0000P] where P=(Fo^2^+2Fc^2^)/3'
_refine_ls_weighting_scheme calc
_refine_ls_wR_factor_gt 0.1834
_refine_ls_wR_factor_ref 0.2625
_reflns_number_gt 4576
_reflns_number_total 16889
_reflns_threshold_expression >2sigma(I)
_cod_data_source_file jo035169ksi20030821_121337.cif
_cod_data_source_block p21n
_cod_original_sg_symbol_H-M 'P 21/n'
_cod_database_code 4022564

loop_
_symmetry_equiv_pos_as_xyz
'x, y, z'
'-x+1/2, y+1/2, -z+1/2'
'-x, -y, -z'
'x-1/2, -y-1/2, z-1/2'

loop_
_atom_site_label
_atom_site_type_symbol
_atom_site_fract_x
_atom_site_fract_y
_atom_site_fract_z
_atom_site_U_iso_or_equiv
_atom_site_adp_type
_atom_site_occupancy
_atom_site_symmetry_multiplicity
_atom_site_calc_flag
_atom_site_refinement_flags
O1 O 0.5546(2) 0.2387(2) -0.24706(10) 0.0484(8) Uani 1 1 d .
O2 O 0.7092(3) 0.4804(3) -0.32942(10) 0.0614(10) Uani 1 1 d .
O3 O 0.6351(3) 0.5529(3) -0.40818(12) 0.0817(14) Uani 1 1 d .
O4 O 0.3540(3) 0.5985(2) -0.49509(9) 0.0680(10) Uani 1 1 d .
O5 O 0.1602(2) 0.5618(2) -0.49581(9) 0.0509(8) Uani 1 1 d .
O6 O 0.0059(2) 0.3276(2) -0.40836(10) 0.0528(8) Uani 1 1 d .
O7 O 0.0893(2) 0.2048(2) -0.34990(9) 0.0584(8) Uani 1 1 d .
H7 H 0.0661 0.2446 -0.3669 0.088 Uiso 1 1 calc R
O8 O 0.3767(3) 0.1574(2) -0.26899(11) 0.0585(9) Uani 1 1 d .
O9 O 0.1013(2) 0.3872(3) 0.02468(10) 0.0724(10) Uani 1 1 d .
O10 O -0.1210(2) 0.3684(2) -0.01977(10) 0.0663(10) Uani 1 1 d .
C1 C 0.4739(3) 0.3837(3) -0.26161(12) 0.0416(10) Uani 1 1 d .
C2 C 0.5534(3) 0.3272(3) -0.26640(12) 0.0398(10) Uani 1 1 d .
C3 C 0.6321(4) 0.3595(3) -0.28874(13) 0.0465(11) Uani 1 1 d .
C4 C 0.6315(4) 0.4478(3) -0.30751(13) 0.0508(12) Uani 1 1 d .
C5 C 0.5515(4) 0.5068(3) -0.30394(13) 0.0511(12) Uani 1 1 d .
C6 C 0.4745(4) 0.4717(3) -0.28139(13) 0.0481(12) Uani 1 1 d .
C7 C 0.5464(5) 0.6050(3) -0.32432(15) 0.0626(15) Uani 1 1 d .
C8 C 0.5053(5) 0.6774(3) -0.29220(15) 0.0834(19) Uani 1 1 d .
H8A H 0.5002 0.7378 -0.3071 0.100 Uiso 1 1 calc R
H8C H 0.4412 0.6581 -0.2847 0.100 Uiso 1 1 calc R
C9 C 0.5656(6) 0.6887(5) -0.2501(2) 0.0874(19) Uani 1 1 d .
C10 C 0.4945(5) 0.6044(3) -0.37004(14) 0.0620(14) Uani 1 1 d .
C11 C 0.5406(4) 0.5806(4) -0.40836(16) 0.0625(14) Uani 1 1 d .
C12 C 0.4930(5) 0.5814(4) -0.44935(15) 0.0657(15) Uani 1 1 d .
C13 C 0.3969(4) 0.6024(3) -0.45318(14) 0.0563(13) Uani 1 1 d .
C14 C 0.3468(4) 0.6281(3) -0.41593(13) 0.0579(14) Uani 1 1 d .
C15 C 0.3979(5) 0.6274(3) -0.37532(15) 0.0605(14) Uani 1 1 d .
C16 C 0.2404(4) 0.6522(3) -0.42021(15) 0.0599(14) Uani 1 1 d .
C17 C 0.2083(6) 0.7310(3) -0.38852(17) 0.100(2) Uani 1 1 d .
H17A H 0.1473 0.7123 -0.3767 0.120 Uiso 1 1 calc R
H17B H 0.2545 0.7336 -0.3636 0.120 Uiso 1 1 calc R
C18 C 0.1994(13) 0.8073(8) -0.4027(2) 0.364(13) Uani 1 1 d .
H18A H 0.1775 0.8483 -0.3798 0.546 Uiso 1 1 calc R
H18B H 0.1533 0.8069 -0.4272 0.546 Uiso 1 1 calc R
H18C H 0.2600 0.8294 -0.4127 0.546 Uiso 1 1 calc R
C19 C 0.1788(3) 0.5658(3) -0.41720(13) 0.0458(11) Uani 1 1 d .
C20 C 0.1386(3) 0.5234(3) -0.45532(12) 0.0447(11) Uani 1 1 d .
C21 C 0.0812(3) 0.4452(3) -0.45227(14) 0.0462(11) Uani 1 1 d .
C22 C 0.0629(3) 0.4066(3) -0.41137(13) 0.0438(11) Uani 1 1 d .
C23 C 0.1006(3) 0.4461(3) -0.37211(13) 0.0443(11) Uani 1 1 d .
C24 C 0.1576(4) 0.5249(3) -0.37633(15) 0.0489(12) Uani 1 1 d .
C25 C 0.0758(3) 0.4050(3) -0.32690(13) 0.0465(11) Uani 1 1 d .
C26 C 0.0489(4) 0.4818(3) -0.29394(14) 0.0536(12) Uani 1 1 d .
C27 C 0.0079(4) 0.4406(4) -0.25210(17) 0.0644(14) Uani 1 1 d .
C28 C 0.1569(3) 0.3397(3) -0.30988(12) 0.0452(11) Uani 1 1 d .
C29 C 0.1582(3) 0.2451(3) -0.32281(13) 0.0464(11) Uani 1 1 d .
C30 C 0.2323(3) 0.1865(3) -0.30829(14) 0.0504(11) Uani 1 1 d .
C31 C 0.3055(3) 0.2213(3) -0.28109(13) 0.0461(11) Uani 1 1 d .
C32 C 0.3071(3) 0.3141(3) -0.26624(12) 0.0409(10) Uani 1 1 d .
C33 C 0.2315(3) 0.3709(3) -0.28229(12) 0.0427(11) Uani 1 1 d .
C34 C 0.3880(3) 0.3512(3) -0.23586(12) 0.0420(10) Uani 1 1 d .
C35 C 0.3558(4) 0.4263(4) -0.20278(14) 0.0502(12) Uani 1 1 d .
C36 C 0.4354(5) 0.4574(4) -0.17112(17) 0.0630(15) Uani 1 1 d .
C37 C -0.4046(4) 0.3585(5) 0.0412(2) 0.0717(16) Uani 1 1 d .
C38 C -0.3787(4) 0.4350(5) 0.0144(2) 0.0748(16) Uani 1 1 d .
C39 C -0.4128(4) 0.4372(4) -0.02962(16) 0.0657(15) Uani 1 1 d .
C40 C -0.4691(5) 0.3646(4) -0.0442(2) 0.0768(17) Uani 1 1 d .
C41 C -0.4877(5) 0.2949(5) -0.01637(18) 0.0783(18) Uani 1 1 d .
C42 C -0.3923(4) 0.5185(4) -0.05924(18) 0.0664(15) Uani 1 1 d .
C43 C -0.3411(4) 0.5906(4) -0.04858(19) 0.0652(14) Uani 1 1 d .
C44 C -0.3244(3) 0.6735(3) -0.07881(15) 0.0530(12) Uani 1 1 d .
C45 C -0.2769(4) 0.7513(4) -0.06125(17) 0.0547(13) Uani 1 1 d .
C46 C -0.2582(3) 0.8278(4) -0.08720(15) 0.0522(12) Uani 1 1 d .
C47 C -0.3329(3) 0.7593(4) -0.14724(17) 0.0597(13) Uani 1 1 d .
C48 C -0.3529(3) 0.6796(4) -0.12276(17) 0.0584(13) Uani 1 1 d .
C49 C 0.7049(3) 0.1432(3) -0.04230(14) 0.0455(11) Uani 1 1 d .
C50 C 0.7254(3) 0.2231(3) -0.06603(14) 0.0442(11) Uani 1 1 d .
C51 C 0.6874(3) 0.2339(3) -0.10911(12) 0.0392(10) Uani 1 1 d .
C52 C 0.6285(3) 0.1613(3) -0.12539(15) 0.0504(12) Uani 1 1 d .
C53 C 0.6102(4) 0.0860(4) -0.09870(15) 0.0562(13) Uani 1 1 d .
C54 C 0.7077(3) 0.3153(3) -0.13688(14) 0.0408(10) Uani 1 1 d .
C55 C 0.7591(3) 0.3900(3) -0.12459(14) 0.0410(10) Uani 1 1 d .
C56 C 0.7840(3) 0.4699(3) -0.15232(12) 0.0397(10) Uani 1 1 d .
C57 C 0.8441(3) 0.5399(3) -0.13531(15) 0.0449(11) Uani 1 1 d .
C58 C 0.8715(3) 0.6132(3) -0.16193(14) 0.0458(11) Uani 1 1 d .
C59 C 0.7836(3) 0.5532(3) -0.22117(14) 0.0462(11) Uani 1 1 d .
C60 C 0.7526(3) 0.4800(3) -0.19687(13) 0.0441(11) Uani 1 1 d .
C61 C 0.1309(4) 0.4774(4) -0.05723(17) 0.0804(18) Uani 1 1 d .
C62 C 0.1490(5) 0.5144(4) -0.09843(18) 0.095(2) Uani 1 1 d .
C63 C 0.1019(5) 0.4767(4) -0.13581(18) 0.0818(18) Uani 1 1 d .
C64 C 0.0388(4) 0.4023(4) -0.13157(16) 0.0662(14) Uani 1 1 d .
C65 C 0.0193(4) 0.3665(3) -0.09022(14) 0.0563(12) Uani 1 1 d .
C66 C 0.0641(4) 0.4047(3) -0.05211(15) 0.0611(13) Uani 1 1 d .
C67 C 0.0450(3) 0.3728(3) -0.00688(14) 0.0587(13) Uani 1 1 d .
C68 C -0.0538(3) 0.3337(3) 0.00268(14) 0.0531(12) Uani 1 1 d .
C69 C -0.0704(3) 0.2665(3) 0.03886(13) 0.0461(11) Uani 1 1 d .
C70 C -0.1644(3) 0.2509(3) 0.05114(14) 0.0532(12) Uani 1 1 d .
C71 C -0.1826(4) 0.1871(3) 0.08491(15) 0.0546(12) Uani 1 1 d .
C72 C -0.1081(4) 0.1421(3) 0.10661(16) 0.0576(14) Uani 1 1 d .
C73 C -0.0152(4) 0.1565(4) 0.09433(18) 0.0668(15) Uani 1 1 d .
C74 C 0.0041(4) 0.2188(4) 0.06155(16) 0.0592(13) Uani 1 1 d .
N1 N -0.4580(3) 0.2888(3) 0.02592(14) 0.0646(11) Uani 1 1 d .
N2 N -0.2862(3) 0.8336(3) -0.12988(11) 0.0526(10) Uani 1 1 d .
N3 N 0.6476(2) 0.0744(2) -0.05789(11) 0.0461(9) Uani 1 1 d .
N4 N 0.8436(2) 0.6212(2) -0.20466(11) 0.0427(8) Uani 1 1 d .
H36C H 0.462(3) 0.395(3) -0.1562(13) 0.053(12) Uiso 1 1 d .
H9C H 0.637(3) 0.714(2) -0.2663(11) 0.031(10) Uiso 1 1 d .
H47A H -0.353(3) 0.765(3) -0.1791(14) 0.054(12) Uiso 1 1 d .
H58A H 0.913(3) 0.664(3) -0.1506(12) 0.040(11) Uiso 1 1 d .
H26A H 0.111(3) 0.520(3) -0.2866(12) 0.044(12) Uiso 1 1 d .
H54A H 0.687(3) 0.310(3) -0.1640(14) 0.052(13) Uiso 1 1 d .
H33A H 0.234(2) 0.442(3) -0.2704(12) 0.043(11) Uiso 1 1 d .
H36B H 0.426(4) 0.495(4) -0.1480(19) 0.090(18) Uiso 1 1 d .
H59A H 0.774(2) 0.557(2) -0.2519(12) 0.029(9) Uiso 1 1 d .
H3A H 0.689(3) 0.321(2) -0.2924(11) 0.033(10) Uiso 1 1 d .
H24A H 0.188(3) 0.553(3) -0.3538(13) 0.038(11) Uiso 1 1 d .
H30A H 0.234(3) 0.118(3) -0.3193(12) 0.042(11) Uiso 1 1 d .
H57A H 0.871(3) 0.538(3) -0.1094(14) 0.044(12) Uiso 1 1 d .
H36A H 0.488(3) 0.492(3) -0.1846(14) 0.047(13) Uiso 1 1 d .
H53A H 0.567(4) 0.047(3) -0.1083(16) 0.077(17) Uiso 1 1 d .
H52A H 0.594(3) 0.173(3) -0.1555(15) 0.057(12) Uiso 1 1 d .
H34A H 0.408(2) 0.298(2) -0.2156(10) 0.020(8) Uiso 1 1 d .
H72A H -0.120(4) 0.107(4) 0.1302(18) 0.087(18) Uiso 1 1 d .
H9B H 0.561(4) 0.609(4) -0.232(2) 0.13(2) Uiso 1 1 d .
H64A H -0.010(4) 0.384(4) -0.157(2) 0.12(2) Uiso 1 1 d .
H73A H 0.039(3) 0.136(3) 0.1146(16) 0.076(16) Uiso 1 1 d .
H37A H -0.378(3) 0.357(3) 0.0703(13) 0.039(11) Uiso 1 1 d .
H21A H 0.057(3) 0.420(3) -0.4811(14) 0.050(12) Uiso 1 1 d .
H50A H 0.766(3) 0.267(3) -0.0520(14) 0.066(15) Uiso 1 1 d .
H38A H -0.340(3) 0.473(3) 0.0355(13) 0.043(12) Uiso 1 1 d .
H60A H 0.716(3) 0.434(3) -0.2129(15) 0.074(15) Uiso 1 1 d .
H49A H 0.729(2) 0.135(2) -0.0107(12) 0.028(9) Uiso 1 1 d .
H27A H 0.063(4) 0.403(3) -0.2343(16) 0.079(16) Uiso 1 1 d .
H26B H -0.015(3) 0.519(3) -0.3027(13) 0.053(12) Uiso 1 1 d .
H16A H 0.232(2) 0.680(2) -0.4476(11) 0.021(9) Uiso 1 1 d .
H35B H 0.341(3) 0.480(3) -0.2177(13) 0.044(12) Uiso 1 1 d .
H35A H 0.297(3) 0.395(3) -0.1853(12) 0.043(11) Uiso 1 1 d .
H15A H 0.364(3) 0.646(3) -0.3470(14) 0.052(12) Uiso 1 1 d .
H12A H 0.529(2) 0.555(2) -0.4756(12) 0.035(10) Uiso 1 1 d .
H7A H 0.609(3) 0.626(3) -0.3310(12) 0.038(11) Uiso 1 1 d .
H62A H 0.205(3) 0.566(3) -0.1052(15) 0.079(15) Uiso 1 1 d .
H63A H 0.100(3) 0.513(3) -0.1655(17) 0.075(15) Uiso 1 1 d .
H55A H 0.785(3) 0.393(3) -0.0947(13) 0.043(11) Uiso 1 1 d .
H2 H 0.741(3) 0.434(3) -0.3367(13) 0.034(13) Uiso 1 1 d .
H43A H -0.310(3) 0.581(3) -0.0179(16) 0.066(14) Uiso 1 1 d .
H25A H 0.014(3) 0.358(3) -0.3322(14) 0.065(14) Uiso 1 1 d .
H27B H -0.011(4) 0.492(4) -0.231(2) 0.11(2) Uiso 1 1 d .
H45A H -0.255(3) 0.743(3) -0.0348(16) 0.068(16) Uiso 1 1 d .
H61A H 0.165(3) 0.514(3) -0.0263(17) 0.091(16) Uiso 1 1 d .
H48A H -0.383(3) 0.631(3) -0.1390(14) 0.057(14) Uiso 1 1 d .
H46A H -0.223(3) 0.879(3) -0.0774(15) 0.073(16) Uiso 1 1 d .
H71A H -0.255(3) 0.170(3) 0.0909(15) 0.077(15) Uiso 1 1 d .
H70A H -0.235(5) 0.304(4) 0.033(2) 0.14(2) Uiso 1 1 d .
H1 H 0.581(6) 0.213(6) -0.260(3) 0.16(4) Uiso 1 1 d .
H40A H -0.487(5) 0.365(5) -0.077(3) 0.15(3) Uiso 1 1 d .
H6A H 0.421(3) 0.511(3) -0.2792(12) 0.040(12) Uiso 1 1 d .
H65A H -0.037(3) 0.315(3) -0.0866(16) 0.084(16) Uiso 1 1 d .
H4 H 0.274(5) 0.558(5) -0.495(2) 0.16(3) Uiso 1 1 d .
H3 H 0.649(3) 0.538(3) -0.3844(15) 0.049(15) Uiso 1 1 d .
H41A H -0.520(4) 0.244(4) -0.0262(17) 0.076(19) Uiso 1 1 d .
H42A H -0.413(3) 0.510(3) -0.0917(18) 0.087(16) Uiso 1 1 d .
H8 H 0.436(3) 0.189(3) -0.2607(14) 0.058(14) Uiso 1 1 d .
H5 H 0.152(3) 0.526(3) -0.5206(17) 0.079(17) Uiso 1 1 d .
H6 H 0.018(4) 0.286(4) -0.436(2) 0.12(2) Uiso 1 1 d .
H74A H 0.064(4) 0.238(3) 0.0524(15) 0.075(16) Uiso 1 1 d .
H9A H 0.531(6) 0.738(6) -0.225(3) 0.18(3) Uiso 1 1 d .
H27C H -0.076(5) 0.407(4) -0.262(2) 0.14(2) Uiso 1 1 d .

loop_
_atom_site_aniso_label
_atom_site_aniso_U_11
_atom_site_aniso_U_22
_atom_site_aniso_U_33
_atom_site_aniso_U_23
_atom_site_aniso_U_13
_atom_site_aniso_U_12
O1 0.065(2) 0.0464(19) 0.0345(16) 0.0066(14) 0.0113(15) 0.0076(16)
O2 0.083(3) 0.053(2) 0.048(2) -0.0084(17) 0.0094(18) -0.023(2)
O3 0.083(3) 0.127(4) 0.035(2) 0.011(2) 0.006(2) -0.034(3)
O4 0.089(3) 0.091(3) 0.0243(15) 0.0020(16) 0.0064(16) -0.005(2)
O5 0.070(2) 0.054(2) 0.0286(16) 0.0042(14) 0.0089(15) 0.0168(16)
O6 0.0481(19) 0.070(2) 0.0413(18) -0.0016(16) 0.0096(14) 0.0010(17)
O7 0.067(2) 0.058(2) 0.0497(18) -0.0047(16) -0.0055(16) -0.0037(17)
O8 0.068(2) 0.0398(18) 0.067(2) 0.0063(15) -0.0043(18) 0.0102(18)
O9 0.072(2) 0.099(3) 0.0457(19) 0.0047(18) -0.0077(17) -0.030(2)
O10 0.074(2) 0.078(2) 0.0453(18) 0.0115(17) -0.0158(17) -0.0213(19)
C1 0.058(3) 0.043(2) 0.0236(19) -0.0033(18) 0.0041(19) 0.002(2)
C2 0.059(3) 0.040(2) 0.0209(19) -0.0022(17) 0.0045(19) -0.001(2)
C3 0.061(3) 0.050(3) 0.029(2) -0.010(2) 0.003(2) -0.001(3)
C4 0.078(4) 0.050(3) 0.025(2) -0.006(2) 0.006(2) -0.026(3)
C5 0.085(4) 0.040(3) 0.028(2) -0.0042(19) 0.000(2) -0.012(3)
C6 0.077(4) 0.042(3) 0.026(2) -0.0006(19) 0.005(2) 0.000(3)
C7 0.108(5) 0.042(3) 0.038(3) -0.002(2) 0.002(3) -0.026(3)
C8 0.165(6) 0.039(3) 0.045(3) -0.009(2) -0.021(3) -0.004(3)
C9 0.133(6) 0.071(4) 0.057(3) -0.014(3) -0.016(4) -0.002(4)
C10 0.116(5) 0.038(3) 0.032(2) 0.003(2) 0.002(3) -0.024(3)
C11 0.069(4) 0.071(3) 0.048(3) 0.011(2) 0.005(3) -0.029(3)
C12 0.087(4) 0.080(4) 0.031(3) 0.001(2) 0.017(3) -0.023(3)
C13 0.081(4) 0.056(3) 0.032(2) 0.005(2) 0.007(2) -0.011(3)
C14 0.108(4) 0.038(2) 0.028(2) 0.0027(19) 0.008(3) -0.015(3)
C15 0.113(5) 0.031(2) 0.039(3) -0.005(2) 0.013(3) -0.014(3)
C16 0.111(5) 0.042(3) 0.027(2) 0.006(2) 0.012(3) 0.015(3)
C17 0.220(8) 0.037(3) 0.045(3) -0.007(2) 0.029(4) 0.009(4)
C18 0.83(3) 0.199(10) 0.057(5) -0.046(6) -0.057(10) 0.356(17)
C19 0.064(3) 0.041(2) 0.033(2) -0.0002(19) 0.012(2) 0.017(2)
C20 0.059(3) 0.048(3) 0.028(2) 0.0018(19) 0.010(2) 0.023(2)
C21 0.046(3) 0.062(3) 0.031(2) -0.002(2) 0.007(2) 0.020(2)
C22 0.044(3) 0.052(3) 0.036(2) -0.004(2) 0.008(2) 0.019(2)
C23 0.051(3) 0.047(3) 0.036(2) 0.001(2) 0.012(2) 0.021(2)
C24 0.067(3) 0.046(3) 0.033(2) -0.008(2) 0.002(2) 0.020(3)
C25 0.055(3) 0.056(3) 0.030(2) 0.002(2) 0.010(2) 0.018(2)
C26 0.061(3) 0.064(3) 0.036(2) -0.008(2) 0.013(2) 0.019(3)
C27 0.072(4) 0.076(4) 0.046(3) -0.008(3) 0.016(3) 0.015(3)
C28 0.059(3) 0.055(3) 0.022(2) -0.0002(19) 0.009(2) 0.013(2)
C29 0.061(3) 0.048(3) 0.030(2) 0.000(2) 0.006(2) 0.003(2)
C30 0.065(3) 0.043(3) 0.043(3) 0.000(2) 0.003(2) 0.000(3)
C31 0.063(3) 0.037(2) 0.039(2) 0.010(2) 0.005(2) 0.014(2)
C32 0.057(3) 0.040(2) 0.025(2) 0.0041(18) 0.0059(19) 0.008(2)
C33 0.063(3) 0.043(3) 0.023(2) 0.0044(19) 0.014(2) 0.014(2)
C34 0.064(3) 0.039(2) 0.023(2) 0.0015(18) 0.004(2) 0.012(2)
C35 0.077(4) 0.047(3) 0.027(2) -0.001(2) 0.003(2) 0.011(3)
C36 0.087(4) 0.072(4) 0.030(3) -0.010(3) 0.004(3) 0.014(3)
C37 0.060(4) 0.095(5) 0.061(4) 0.018(4) 0.013(3) 0.013(3)
C38 0.053(3) 0.097(5) 0.075(4) 0.000(4) 0.011(3) 0.006(3)
C39 0.075(4) 0.079(4) 0.045(3) 0.011(3) 0.021(3) 0.024(3)
C40 0.120(5) 0.057(3) 0.055(3) -0.003(3) 0.022(3) 0.001(3)
C41 0.123(5) 0.073(4) 0.040(3) 0.005(3) 0.017(3) 0.020(4)
C42 0.075(4) 0.077(4) 0.047(3) -0.015(3) 0.006(3) 0.004(3)
C43 0.052(3) 0.079(4) 0.065(4) -0.025(3) 0.004(3) 0.002(3)
C44 0.057(3) 0.061(3) 0.042(3) -0.007(2) 0.014(2) 0.002(3)
C45 0.060(3) 0.065(3) 0.039(3) -0.004(3) 0.001(2) 0.006(3)
C46 0.053(3) 0.063(3) 0.041(3) -0.007(2) 0.007(2) 0.002(3)
C47 0.055(3) 0.085(4) 0.039(3) -0.012(3) 0.003(2) 0.008(3)
C48 0.047(3) 0.069(4) 0.059(3) -0.020(3) 0.006(2) 0.000(3)
C49 0.046(3) 0.056(3) 0.035(2) 0.004(2) 0.001(2) -0.008(2)
C50 0.046(3) 0.046(3) 0.041(2) -0.001(2) 0.003(2) -0.005(2)
C51 0.042(2) 0.044(2) 0.032(2) -0.0024(18) 0.0071(18) -0.010(2)
C52 0.061(3) 0.057(3) 0.033(2) 0.000(2) 0.002(2) -0.019(2)
C53 0.065(3) 0.065(3) 0.038(3) 0.000(2) 0.001(2) -0.033(3)
C54 0.046(3) 0.047(3) 0.028(2) -0.003(2) 0.000(2) -0.008(2)
C55 0.044(3) 0.049(3) 0.030(2) -0.003(2) -0.0021(19) -0.004(2)
C56 0.044(2) 0.044(2) 0.031(2) -0.0058(19) 0.0033(19) -0.007(2)
C57 0.047(3) 0.049(3) 0.038(3) 0.000(2) -0.007(2) -0.009(2)
C58 0.051(3) 0.042(3) 0.045(3) -0.005(2) 0.001(2) -0.010(2)
C59 0.061(3) 0.053(3) 0.025(2) -0.005(2) 0.006(2) -0.009(2)
C60 0.051(3) 0.050(3) 0.032(2) -0.003(2) 0.002(2) -0.010(2)
C61 0.104(4) 0.090(4) 0.048(3) -0.008(3) 0.019(3) -0.057(4)
C62 0.144(6) 0.089(4) 0.055(3) -0.011(3) 0.027(4) -0.067(4)
C63 0.131(5) 0.068(4) 0.047(3) -0.003(3) 0.023(3) -0.036(4)
C64 0.098(4) 0.060(3) 0.041(3) -0.005(2) 0.010(3) -0.020(3)
C65 0.070(3) 0.059(3) 0.040(3) -0.002(2) 0.006(2) -0.012(3)
C66 0.071(3) 0.071(3) 0.042(3) -0.004(2) 0.007(2) -0.025(3)
C67 0.065(3) 0.075(3) 0.036(2) 0.004(2) 0.000(2) -0.026(3)
C68 0.058(3) 0.066(3) 0.034(2) 0.002(2) -0.003(2) -0.014(3)
C69 0.048(3) 0.053(3) 0.037(2) -0.005(2) 0.004(2) -0.010(2)
C70 0.054(3) 0.062(3) 0.044(3) 0.000(2) 0.006(2) -0.011(3)
C71 0.059(3) 0.059(3) 0.046(3) -0.001(2) 0.014(2) -0.005(3)
C72 0.084(4) 0.052(3) 0.038(3) 0.010(2) 0.005(3) -0.006(3)
C73 0.062(4) 0.068(4) 0.070(4) 0.024(3) 0.004(3) -0.006(3)
C74 0.052(3) 0.068(3) 0.059(3) 0.006(3) 0.006(3) -0.002(3)
N1 0.076(3) 0.068(3) 0.051(3) 0.007(2) 0.018(2) 0.015(2)
N2 0.056(2) 0.067(3) 0.035(2) -0.0150(18) 0.0020(17) 0.005(2)
N3 0.049(2) 0.050(2) 0.040(2) 0.0037(17) 0.0069(17) -0.0137(18)
N4 0.049(2) 0.042(2) 0.0380(19) -0.0025(16) 0.0099(16) -0.0074(17)

loop_
_atom_type_symbol
_atom_type_description
_atom_type_scat_dispersion_real
_atom_type_scat_dispersion_imag
_atom_type_scat_source
C C 0.0033 0.0016 'International Tables Vol C Tables 4.2.6.8 and 6.1.1.4'
H H 0.0000 0.0000 'International Tables Vol C Tables 4.2.6.8 and 6.1.1.4'
N N 0.0061 0.0033 'International Tables Vol C Tables 4.2.6.8 and 6.1.1.4'
O O 0.0106 0.0060 'International Tables Vol C Tables 4.2.6.8 and 6.1.1.4'

loop_
_geom_angle_atom_site_label_1
_geom_angle_atom_site_label_2
_geom_angle_atom_site_label_3
_geom_angle
C2 C1 C6 117.6(4)
C2 C1 C34 121.7(4)
C6 C1 C34 120.7(4)
C1 C2 C3 120.7(4)
C1 C2 O1 118.8(4)
C3 C2 O1 120.4(4)
C4 C3 C2 120.6(5)
O2 C4 C3 120.9(5)
O2 C4 C5 118.7(4)
C3 C4 C5 120.4(4)
C6 C5 C4 117.1(4)
C6 C5 C7 120.1(5)
C4 C5 C7 122.7(4)
C5 C6 C1 123.6(5)
C5 C7 C10 111.7(4)
C5 C7 C8 111.9(4)
C10 C7 C8 113.2(5)
C9 C8 C7 113.0(5)
C11 C10 C15 116.2(5)
C11 C10 C7 122.1(6)
C15 C10 C7 121.7(5)
O3 C11 C12 115.8(5)
O3 C11 C10 122.8(5)
C12 C11 C10 121.4(6)
C13 C12 C11 120.8(5)
C12 C13 O4 117.2(4)
C12 C13 C14 120.5(4)
O4 C13 C14 122.3(5)
C13 C14 C15 116.7(5)
C13 C14 C16 120.5(4)
C15 C14 C16 122.8(5)
C10 C15 C14 124.4(5)
C19 C16 C14 111.5(4)
C19 C16 C17 112.0(4)
C14 C16 C17 114.5(5)
C18 C17 C16 118.4(6)
C20 C19 C24 116.8(4)
C20 C19 C16 121.1(4)
C24 C19 C16 122.1(4)
C21 C20 O5 121.7(4)
C21 C20 C19 120.8(4)
O5 C20 C19 117.5(4)
C20 C21 C22 120.6(4)
C21 C22 O6 120.5(4)
C21 C22 C23 121.3(4)
O6 C22 C23 118.2(4)
C24 C23 C22 116.7(4)
C24 C23 C25 122.7(4)
C22 C23 C25 120.6(4)
C23 C24 C19 123.9(4)
C26 C25 C23 111.9(4)
C26 C25 C28 114.3(4)
C23 C25 C28 109.8(3)
C27 C26 C25 111.8(4)
C33 C28 C29 117.3(4)
C33 C28 C25 122.3(4)
C29 C28 C25 120.4(4)
O7 C29 C30 115.9(4)
O7 C29 C28 123.6(4)
C30 C29 C28 120.5(4)
C31 C30 C29 120.0(4)
C30 C31 O8 115.4(4)
C30 C31 C32 122.2(4)
O8 C31 C32 122.3(4)
C31 C32 C33 115.7(4)
C31 C32 C34 121.6(4)
C33 C32 C34 122.7(4)
C28 C33 C32 124.3(4)
C32 C34 C1 112.3(3)
C32 C34 C35 113.7(4)
C1 C34 C35 111.8(4)
C36 C35 C34 112.8(4)
N1 C37 C38 122.4(6)
C39 C38 C37 118.5(6)
C40 C39 C38 117.5(5)
C40 C39 C42 121.1(5)
C38 C39 C42 121.3(6)
C41 C40 C39 119.2(6)
N1 C41 C40 126.3(7)
C43 C42 C39 125.9(6)
C42 C43 C44 124.7(5)
C48 C44 C45 115.8(5)
C48 C44 C43 125.8(5)
C45 C44 C43 118.4(4)
C46 C45 C44 121.1(5)
N2 C46 C45 122.9(5)
N2 C47 C48 122.9(5)
C44 C48 C47 120.6(5)
N3 C49 C50 123.7(4)
C49 C50 C51 119.6(4)
C50 C51 C52 116.4(4)
C50 C51 C54 123.0(4)
C52 C51 C54 120.6(4)
C53 C52 C51 119.5(4)
N3 C53 C52 124.4(5)
C55 C54 C51 126.1(4)
C54 C55 C56 127.0(4)
C57 C56 C60 116.2(4)
C57 C56 C55 120.1(4)
C60 C56 C55 123.6(4)
C58 C57 C56 120.4(4)
N4 C58 C57 123.2(4)
C60 C59 N4 123.7(4)
C59 C60 C56 120.1(4)
C62 C61 C66 121.6(5)
C61 C62 C63 118.9(5)
C64 C63 C62 120.2(5)
C65 C64 C63 120.8(5)
C64 C65 C66 120.0(5)
C65 C66 C61 118.4(4)
C65 C66 C67 123.4(4)
C61 C66 C67 118.2(4)
O9 C67 C66 122.3(4)
O9 C67 C68 118.2(4)
C66 C67 C68 118.9(4)
O10 C68 C69 121.7(4)
O10 C68 C67 115.0(4)
C69 C68 C67 123.0(4)
C70 C69 C74 118.9(4)
C70 C69 C68 118.4(4)
C74 C69 C68 122.8(4)
C69 C70 C71 119.8(5)
C72 C71 C70 119.9(5)
C71 C72 C73 120.6(5)
C74 C73 C72 120.3(5)
C73 C74 C69 120.5(5)
C37 N1 C41 116.1(5)
C46 N2 C47 116.7(5)
C53 N3 C49 116.3(4)
C58 N4 C59 116.3(4)

loop_
_geom_bond_atom_site_label_1
_geom_bond_atom_site_label_2
_geom_bond_distance
O1 C2 1.386(5)
O2 C4 1.369(5)
O3 C11 1.375(6)
O4 C13 1.375(5)
O5 C20 1.377(5)
O6 C22 1.381(5)
O7 C29 1.363(5)
O8 C31 1.384(5)
O9 C67 1.225(5)
O10 C68 1.236(5)
C1 C2 1.381(5)
C1 C6 1.385(6)
C1 C34 1.522(6)
C2 C3 1.386(6)
C3 C4 1.376(6)
C4 C5 1.403(6)
C5 C6 1.383(6)
C5 C7 1.525(6)
C7 C10 1.529(7)
C7 C8 1.537(7)
C8 C9 1.503(7)
C10 C11 1.382(7)
C10 C15 1.389(7)
C11 C12 1.378(7)
C12 C13 1.374(7)
C13 C14 1.391(6)
C14 C15 1.391(7)
C14 C16 1.522(7)
C16 C19 1.504(6)
C16 C17 1.548(6)
C17 C18 1.170(10)
C19 C20 1.394(6)
C19 C24 1.401(6)
C20 C21 1.375(6)
C21 C22 1.379(6)
C22 C23 1.392(6)
C23 C24 1.381(6)
C23 C25 1.531(6)
C25 C26 1.530(6)
C25 C28 1.536(6)
C26 C27 1.518(7)
C28 C33 1.379(6)
C28 C29 1.400(6)
C29 C30 1.385(6)
C30 C31 1.376(6)
C31 C32 1.392(5)
C32 C33 1.399(6)
C32 C34 1.519(6)
C34 C35 1.538(5)
C35 C36 1.501(7)
C37 N1 1.313(7)
C37 C38 1.409(8)
C38 C39 1.390(7)
C39 C40 1.359(8)
C39 C42 1.493(7)
C40 C41 1.328(7)
C41 N1 1.325(6)
C42 C43 1.283(7)
C43 C44 1.511(7)
C44 C48 1.368(6)
C44 C45 1.384(6)
C45 C46 1.370(7)
C46 N2 1.330(5)
C47 N2 1.336(6)
C47 C48 1.385(7)
C49 N3 1.337(5)
C49 C50 1.377(6)
C50 C51 1.389(5)
C51 C52 1.395(6)
C51 C54 1.461(5)
C52 C53 1.367(6)
C53 N3 1.326(5)
C54 C55 1.325(6)
C55 C56 1.459(6)
C56 C57 1.387(6)
C56 C60 1.401(5)
C57 C58 1.376(6)
C58 N4 1.333(5)
C59 C60 1.352(6)
C59 N4 1.360(5)
C61 C62 1.378(7)
C61 C66 1.403(6)
C62 C63 1.388(7)
C63 C64 1.384(7)
C64 C65 1.380(6)
C65 C66 1.394(6)
C66 C67 1.467(6)
C67 C68 1.523(6)
C68 C69 1.473(6)
C69 C70 1.391(6)
C69 C74 1.397(6)
C70 C71 1.391(6)
C71 C72 1.364(7)
C72 C73 1.375(7)
C73 C74 1.360(7)

loop_
_geom_hbond_atom_site_label_D
_geom_hbond_atom_site_label_H
_geom_hbond_atom_site_label_A
_geom_hbond_distance_DH
_geom_hbond_distance_HA
_geom_hbond_distance_DA
_geom_hbond_angle_DHA
_geom_hbond_site_symmetry_A
O1 H1 N4 0.67(8) 2.00(8) 2.657(5) 173(10) 2_644
O2 H2 N2 0.83(4) 1.87(4) 2.665(6) 161(4) 2_544
O3 H3 O2 0.76(4) 2.00(5) 2.748(5) 166(5) .
O4 H4 O5 1.26(7) 1.58(7) 2.751(5) 151(5) .
O5 H5 N3 0.90(5) 1.82(5) 2.690(5) 161(5) 4_565
O6 H6 N1 1.04(7) 1.60(7) 2.640(5) 172(5) 4_665
O7 H7 O6 0.82 1.89 2.709(4) 174.8 .
O8 H8 O1 0.97(4) 1.82(5) 2.792(5) 174(4) .
